data_7053207
loop_
_publ_author_name
'Mei, Xuelan'
'Wang, Xiufeng'
'Wang, Juanjuan'
'Ma, Yue'
'Li, Licun'
'Liao, Daizheng'

_publ_section_title
;
 Dinuclear lanthanide complexes bridged by nitronyl nitroxide radical
 ligands with 2-phenolate groups: structure and magnetic properties
;
_journal_issue 11
_journal_name_full 'New Journal of Chemistry'
_journal_page_first 3620
_journal_paper_doi 10.1039/c3nj00739a
_journal_volume 37
_journal_year 2013
_chemical_formula_sum 'C46 H60 Eu2 N4 O14'
_chemical_formula_weight 1196.90
_chemical_name_systematic
; 
 ? 
;
_space_group_IT_number 2
_symmetry_cell_setting triclinic
_symmetry_space_group_name_Hall '-P 1'
_symmetry_space_group_name_H-M 'P -1'
_atom_sites_solution_hydrogens geom
_atom_sites_solution_primary direct
_atom_sites_solution_secondary difmap
_audit_creation_method SHELXL-97
_cell_angle_alpha 103.788(4)
_cell_angle_beta 98.622(4)
_cell_angle_gamma 114.832(3)
_cell_formula_units_Z 1
_cell_length_a 10.509(4)
_cell_length_b 11.349(5)
_cell_length_c 11.813(4)
_cell_measurement_reflns_used 4184
_cell_measurement_temperature 113(2)
_cell_measurement_theta_max 27.9
_cell_measurement_theta_min 1.9
_cell_volume 1190.8(8)
_computing_cell_refinement 'CrystalClear (Rigaku/MSC Inc., 2005)'
_computing_data_collection 'CrystalClear (Rigaku/MSC Inc., 2005)'
_computing_data_reduction 'CrystalClear (Rigaku/MSC Inc., 2005)'
_computing_molecular_graphics 'Bruker SHELXTL'
_computing_publication_material 'Bruker SHELXTL'
_computing_structure_refinement 'SHELXL-97 (Sheldrick, 1997)'
_computing_structure_solution 'SHELXS-97 (Sheldrick, 1990)'
_diffrn_ambient_temperature 113(2)
_diffrn_measured_fraction_theta_full 0.997
_diffrn_measured_fraction_theta_max 0.997
_diffrn_measurement_device_type 'CCD area detector'
_diffrn_measurement_method 'profile data from \w-scans'
_diffrn_radiation_monochromator graphite
_diffrn_radiation_source 'fine-focus sealed tube'
_diffrn_radiation_type MoK\a
_diffrn_radiation_wavelength 0.71073
_diffrn_reflns_av_R_equivalents 0.0418
_diffrn_reflns_av_sigmaI/netI 0.0711
_diffrn_reflns_limit_h_max 12
_diffrn_reflns_limit_h_min -12
_diffrn_reflns_limit_k_max 13
_diffrn_reflns_limit_k_min -13
_diffrn_reflns_limit_l_max 10
_diffrn_reflns_limit_l_min -14
_diffrn_reflns_number 9098
_diffrn_reflns_theta_full 25.01
_diffrn_reflns_theta_max 25.01
_diffrn_reflns_theta_min 1.85
_exptl_absorpt_coefficient_mu 2.679
_exptl_absorpt_correction_T_max 0.8558
_exptl_absorpt_correction_T_min 0.6164
_exptl_absorpt_correction_type multi-scan
_exptl_absorpt_process_details CrystalClear
_exptl_crystal_colour blue
_exptl_crystal_density_diffrn 1.669
_exptl_crystal_density_method 'not measured'
_exptl_crystal_description Prism
_exptl_crystal_F_000 602
_exptl_crystal_size_max 0.20
_exptl_crystal_size_mid 0.16
_exptl_crystal_size_min 0.06
_refine_diff_density_max 0.883
_refine_diff_density_min -1.048
_refine_diff_density_rms 0.130
_refine_ls_extinction_method none
_refine_ls_goodness_of_fit_ref 1.059
_refine_ls_hydrogen_treatment constr
_refine_ls_matrix_type full
_refine_ls_number_parameters 306
_refine_ls_number_reflns 4182
_refine_ls_number_restraints 0
_refine_ls_restrained_S_all 1.059
_refine_ls_R_factor_all 0.0492
_refine_ls_R_factor_gt 0.0402
_refine_ls_shift/su_max 0.001
_refine_ls_shift/su_mean 0.000
_refine_ls_structure_factor_coef Fsqd
_refine_ls_weighting_details 'calc w=1/[\s^2^(Fo^2^)+(0.0303P)^2^+0.0000P] where P=(Fo^2^+2Fc^2^)/3'
_refine_ls_weighting_scheme calc
_refine_ls_wR_factor_gt 0.0737
_refine_ls_wR_factor_ref 0.0769
_reflns_number_gt 3715
_reflns_number_total 4182
_reflns_threshold_expression >2sigma(I)
_cod_data_source_file c3nj00739a.txt
_cod_data_source_block Eu
_cod_depositor_comments
;
The following automatic conversions were performed:

'_exptl_absorpt_correction_type' value 'Multi-scan' changed to
'multi-scan' according to
/home/saulius/struct/CIF-dictionaries/cif_core.dic dictionary named
'cif_core.dic' version 2.4.2 from 2011-04-26.

Automatic conversion script
Id: cif_fix_values 1891 2012-01-12 08:04:46Z andrius 
;
_cod_original_sg_symbol_H-M P-1
_cod_database_code 7053207

loop_
_symmetry_equiv_pos_as_xyz
'x, y, z'
'-x, -y, -z'

loop_
_atom_site_label
_atom_site_type_symbol
_atom_site_fract_x
_atom_site_fract_y
_atom_site_fract_z
_atom_site_U_iso_or_equiv
_atom_site_adp_type
_atom_site_occupancy
_atom_site_symmetry_multiplicity
_atom_site_calc_flag
_atom_site_refinement_flags
Eu1 Eu 0.84325(3) 0.34171(3) 0.35963(2) 0.02098(10) Uani 1 1 d .
C1 C 0.6736(6) 0.5714(6) 0.1534(5) 0.0316(13) Uani 1 1 d .
H1A H 0.7032 0.6467 0.2269 0.047 Uiso 1 1 calc R
H1B H 0.5795 0.5493 0.1049 0.047 Uiso 1 1 calc R
H1C H 0.7438 0.5973 0.1085 0.047 Uiso 1 1 calc R
C2 C 0.6647(5) 0.4482(5) 0.1844(4) 0.0194(11) Uani 1 1 d .
C3 C 0.5400(6) 0.3211(5) 0.1274(5) 0.0239(12) Uani 1 1 d .
H3 H 0.4648 0.3174 0.0715 0.029 Uiso 1 1 calc R
C4 C 0.5189(6) 0.1991(6) 0.1473(5) 0.0237(12) Uani 1 1 d .
C5 C 0.3763(6) 0.0703(6) 0.0799(5) 0.0418(16) Uani 1 1 d .
H5A H 0.3953 -0.0045 0.0466 0.063 Uiso 1 1 calc R
H5B H 0.3243 0.0849 0.0153 0.063 Uiso 1 1 calc R
H5C H 0.3185 0.0481 0.1348 0.063 Uiso 1 1 calc R
C6 C 1.0381(7) 0.2242(7) 0.0434(5) 0.0440(17) Uani 1 1 d .
H6A H 0.9640 0.1570 -0.0299 0.066 Uiso 1 1 calc R
H6B H 1.1211 0.2081 0.0527 0.066 Uiso 1 1 calc R
H6C H 1.0673 0.3149 0.0389 0.066 Uiso 1 1 calc R
C7 C 0.9779(6) 0.2126(6) 0.1513(5) 0.0321(14) Uani 1 1 d .
C8 C 0.9650(6) 0.1040(6) 0.1918(5) 0.0317(14) Uani 1 1 d .
H8 H 0.9959 0.0448 0.1508 0.038 Uiso 1 1 calc R
C9 C 0.9111(6) 0.0752(6) 0.2868(5) 0.0327(14) Uani 1 1 d .
C10 C 0.9099(7) -0.0451(6) 0.3228(7) 0.056(2) Uani 1 1 d .
H10A H 0.9984 -0.0132 0.3851 0.083 Uiso 1 1 calc R
H10B H 0.9033 -0.1138 0.2531 0.083 Uiso 1 1 calc R
H10C H 0.8273 -0.0843 0.3529 0.083 Uiso 1 1 calc R
C11 C 0.8043(5) 0.5804(5) 0.5500(4) 0.0190(11) Uani 1 1 d .
C12 C 0.7962(5) 0.6804(5) 0.5045(4) 0.0225(12) Uani 1 1 d .
H12 H 0.8544 0.7118 0.4551 0.027 Uiso 1 1 calc R
C13 C 0.7037(6) 0.7340(5) 0.5312(4) 0.0240(12) Uani 1 1 d .
H13 H 0.7010 0.8013 0.5003 0.029 Uiso 1 1 calc R
C14 C 0.6151(6) 0.6884(6) 0.6035(5) 0.0263(13) Uani 1 1 d .
H14 H 0.5553 0.7266 0.6236 0.032 Uiso 1 1 calc R
C15 C 0.6164(6) 0.5862(6) 0.6454(5) 0.0272(13) Uani 1 1 d .
H15 H 0.5553 0.5539 0.6927 0.033 Uiso 1 1 calc R
C16 C 0.7083(5) 0.5292(5) 0.6183(4) 0.0209(12) Uani 1 1 d .
C17 C 0.7060(5) 0.4198(5) 0.6629(4) 0.0216(12) Uani 1 1 d .
C18 C 0.6818(6) 0.2809(6) 0.7893(5) 0.0271(13) Uani 1 1 d .
C19 C 0.5196(6) 0.1842(6) 0.7669(5) 0.0348(14) Uani 1 1 d .
H19A H 0.4819 0.2273 0.8229 0.052 Uiso 1 1 calc R
H19B H 0.5079 0.0998 0.7786 0.052 Uiso 1 1 calc R
H19C H 0.4672 0.1649 0.6852 0.052 Uiso 1 1 calc R
C20 C 0.7686(6) 0.3116(6) 0.9170(5) 0.0360(15) Uani 1 1 d .
H20A H 0.8663 0.3839 0.9336 0.054 Uiso 1 1 calc R
H20B H 0.7716 0.2302 0.9238 0.054 Uiso 1 1 calc R
H20C H 0.7227 0.3403 0.9743 0.054 Uiso 1 1 calc R
C21 C 0.7450(6) 0.2361(6) 0.6867(5) 0.0275(13) Uani 1 1 d .
C22 C 0.6763(7) 0.0813(6) 0.6216(5) 0.0400(16) Uani 1 1 d .
H22A H 0.5720 0.0429 0.5942 0.060 Uiso 1 1 calc R
H22B H 0.7008 0.0389 0.6766 0.060 Uiso 1 1 calc R
H22C H 0.7130 0.0646 0.5531 0.060 Uiso 1 1 calc R
C23 C 0.9103(6) 0.3006(6) 0.7253(5) 0.0340(14) Uani 1 1 d .
H23A H 0.9443 0.2874 0.6546 0.051 Uiso 1 1 calc R
H23B H 0.9397 0.2578 0.7774 0.051 Uiso 1 1 calc R
H23C H 0.9517 0.3975 0.7682 0.051 Uiso 1 1 calc R
N1 N 0.7102(5) 0.3059(4) 0.6025(4) 0.0242(10) Uani 1 1 d .
N2 N 0.6931(5) 0.4116(4) 0.7741(4) 0.0259(11) Uani 1 1 d .
O1 O 0.7758(4) 0.4676(3) 0.2612(3) 0.0241(8) Uani 1 1 d .
O2 O 0.6108(4) 0.1874(4) 0.2204(3) 0.0270(8) Uani 1 1 d .
O3 O 0.9434(4) 0.3041(4) 0.1983(3) 0.0311(9) Uani 1 1 d .
O4 O 0.8634(4) 0.1448(4) 0.3526(3) 0.0295(9) Uani 1 1 d .
O5 O 0.9042(4) 0.5378(3) 0.5315(3) 0.0196(8) Uani 1 1 d .
O6 O 0.7016(4) 0.2643(4) 0.4884(3) 0.0278(9) Uani 1 1 d .
O7 O 0.6808(4) 0.4992(4) 0.8564(3) 0.0332(10) Uani 1 1 d .

loop_
_atom_site_aniso_label
_atom_site_aniso_U_11
_atom_site_aniso_U_22
_atom_site_aniso_U_33
_atom_site_aniso_U_23
_atom_site_aniso_U_13
_atom_site_aniso_U_12
Eu1 0.01823(15) 0.02476(16) 0.02042(16) 0.00331(12) 0.00483(12) 0.01310(12)
C1 0.033(3) 0.035(4) 0.026(3) 0.011(3) 0.003(3) 0.016(3)
C2 0.021(3) 0.028(3) 0.014(3) 0.006(2) 0.006(2) 0.015(3)
C3 0.027(3) 0.034(3) 0.019(3) 0.013(3) 0.011(3) 0.018(3)
C4 0.024(3) 0.034(3) 0.018(3) 0.007(3) 0.011(3) 0.017(3)
C5 0.028(3) 0.039(4) 0.041(4) 0.013(3) -0.003(3) 0.005(3)
C6 0.041(4) 0.055(4) 0.035(4) 0.001(3) 0.017(3) 0.027(4)
C7 0.021(3) 0.045(4) 0.020(3) -0.008(3) -0.003(3) 0.020(3)
C8 0.024(3) 0.038(4) 0.025(3) -0.009(3) -0.003(3) 0.022(3)
C9 0.016(3) 0.024(3) 0.039(4) -0.010(3) -0.007(3) 0.009(3)
C10 0.044(4) 0.022(4) 0.096(6) 0.010(4) 0.008(4) 0.020(3)
C11 0.013(3) 0.018(3) 0.017(3) -0.007(2) -0.001(2) 0.008(2)
C12 0.016(3) 0.026(3) 0.020(3) 0.001(2) 0.001(2) 0.010(2)
C13 0.027(3) 0.022(3) 0.023(3) 0.004(2) 0.002(3) 0.015(3)
C14 0.017(3) 0.034(3) 0.028(3) 0.002(3) 0.001(3) 0.017(3)
C15 0.024(3) 0.028(3) 0.028(3) 0.004(3) 0.009(3) 0.012(3)
C16 0.017(3) 0.020(3) 0.023(3) 0.003(2) 0.004(2) 0.011(2)
C17 0.015(3) 0.030(3) 0.018(3) 0.002(2) 0.005(2) 0.013(2)
C18 0.025(3) 0.028(3) 0.035(3) 0.013(3) 0.015(3) 0.015(3)
C19 0.021(3) 0.038(4) 0.042(4) 0.015(3) 0.010(3) 0.010(3)
C20 0.038(4) 0.047(4) 0.029(3) 0.013(3) 0.010(3) 0.026(3)
C21 0.026(3) 0.032(3) 0.033(3) 0.015(3) 0.013(3) 0.017(3)
C22 0.056(4) 0.029(4) 0.038(4) 0.011(3) 0.016(3) 0.023(3)
C23 0.030(3) 0.044(4) 0.044(4) 0.023(3) 0.015(3) 0.025(3)
N1 0.024(3) 0.027(3) 0.027(3) 0.009(2) 0.012(2) 0.015(2)
N2 0.027(3) 0.025(3) 0.029(3) 0.007(2) 0.014(2) 0.014(2)
O1 0.025(2) 0.025(2) 0.0215(19) 0.0043(17) 0.0034(18) 0.0132(18)
O2 0.021(2) 0.023(2) 0.027(2) 0.0058(18) -0.0019(18) 0.0058(17)
O3 0.033(2) 0.042(3) 0.025(2) 0.0061(19) 0.0105(19) 0.024(2)
O4 0.027(2) 0.026(2) 0.036(2) 0.0070(19) 0.0064(19) 0.0150(19)
O5 0.0198(19) 0.023(2) 0.0186(18) 0.0019(16) 0.0056(16) 0.0150(17)
O6 0.030(2) 0.031(2) 0.022(2) 0.0028(18) 0.0101(18) 0.0152(19)
O7 0.045(3) 0.039(2) 0.029(2) 0.011(2) 0.020(2) 0.028(2)

loop_
_atom_type_symbol
_atom_type_description
_atom_type_scat_dispersion_real
_atom_type_scat_dispersion_imag
_atom_type_scat_source
C C 0.0033 0.0016 'International Tables Vol C Tables 4.2.6.8 and 6.1.1.4'
H H 0.0000 0.0000 'International Tables Vol C Tables 4.2.6.8 and 6.1.1.4'
Eu Eu -0.1578 3.6682 'International Tables Vol C Tables 4.2.6.8 and 6.1.1.4'
N N 0.0061 0.0033 'International Tables Vol C Tables 4.2.6.8 and 6.1.1.4'
O O 0.0106 0.0060 'International Tables Vol C Tables 4.2.6.8 and 6.1.1.4'

loop_
_geom_angle_atom_site_label_1
_geom_angle_atom_site_label_2
_geom_angle_atom_site_label_3
_geom_angle
_geom_angle_site_symmetry_1
_geom_angle_site_symmetry_3
O1 Eu1 O4 149.77(13) . .
O1 Eu1 O3 83.50(12) . .
O4 Eu1 O3 74.95(12) . .
O1 Eu1 O6 113.99(12) . .
O4 Eu1 O6 80.15(12) . .
O3 Eu1 O6 152.17(13) . .
O1 Eu1 O2 73.28(13) . .
O4 Eu1 O2 84.67(13) . .
O3 Eu1 O2 87.46(13) . .
O6 Eu1 O2 77.96(13) . .
O1 Eu1 O5 112.21(12) . 2_766
O4 Eu1 O5 85.09(12) . 2_766
O3 Eu1 O5 80.32(12) . 2_766
O6 Eu1 O5 109.95(12) . 2_766
O2 Eu1 O5 165.74(10) . 2_766
O1 Eu1 O5 80.65(12) . .
O4 Eu1 O5 129.57(12) . .
O3 Eu1 O5 134.37(12) . .
O6 Eu1 O5 72.07(12) . .
O2 Eu1 O5 127.27(11) . .
O5 Eu1 O5 66.98(11) 2_766 .
O1 Eu1 Eu1 97.35(9) . 2_766
O4 Eu1 Eu1 109.40(10) . 2_766
O3 Eu1 Eu1 108.69(10) . 2_766
O6 Eu1 Eu1 91.06(9) . 2_766
O2 Eu1 Eu1 160.62(8) . 2_766
O5 Eu1 Eu1 33.64(7) 2_766 2_766
O5 Eu1 Eu1 33.35(8) . 2_766
C2 C1 H1A 109.5 . .
C2 C1 H1B 109.5 . .
H1A C1 H1B 109.5 . .
C2 C1 H1C 109.5 . .
H1A C1 H1C 109.5 . .
H1B C1 H1C 109.5 . .
O1 C2 C3 124.0(5) . .
O1 C2 C1 116.3(5) . .
C3 C2 C1 119.7(5) . .
C4 C3 C2 125.2(5) . .
C4 C3 H3 117.4 . .
C2 C3 H3 117.4 . .
O2 C4 C3 124.9(5) . .
O2 C4 C5 116.3(5) . .
C3 C4 C5 118.8(5) . .
C4 C5 H5A 109.5 . .
C4 C5 H5B 109.5 . .
H5A C5 H5B 109.5 . .
C4 C5 H5C 109.5 . .
H5A C5 H5C 109.5 . .
H5B C5 H5C 109.5 . .
C7 C6 H6A 109.5 . .
C7 C6 H6B 109.5 . .
H6A C6 H6B 109.5 . .
C7 C6 H6C 109.5 . .
H6A C6 H6C 109.5 . .
H6B C6 H6C 109.5 . .
O3 C7 C8 124.9(5) . .
O3 C7 C6 117.2(5) . .
C8 C7 C6 117.9(5) . .
C9 C8 C7 126.4(5) . .
C9 C8 H8 116.8 . .
C7 C8 H8 116.8 . .
O4 C9 C8 125.3(5) . .
O4 C9 C10 115.0(5) . .
C8 C9 C10 119.7(5) . .
C9 C10 H10A 109.5 . .
C9 C10 H10B 109.5 . .
H10A C10 H10B 109.5 . .
C9 C10 H10C 109.5 . .
H10A C10 H10C 109.5 . .
H10B C10 H10C 109.5 . .
O5 C11 C12 120.6(4) . .
O5 C11 C16 121.7(5) . .
C12 C11 C16 117.7(4) . .
C13 C12 C11 121.5(5) . .
C13 C12 H12 119.3 . .
C11 C12 H12 119.3 . .
C14 C13 C12 120.5(5) . .
C14 C13 H13 119.8 . .
C12 C13 H13 119.8 . .
C15 C14 C13 119.3(5) . .
C15 C14 H14 120.4 . .
C13 C14 H14 120.4 . .
C14 C15 C16 121.2(5) . .
C14 C15 H15 119.4 . .
C16 C15 H15 119.4 . .
C15 C16 C11 119.8(5) . .
C15 C16 C17 119.9(4) . .
C11 C16 C17 120.3(4) . .
N1 C17 N2 106.9(4) . .
N1 C17 C16 127.4(4) . .
N2 C17 C16 125.7(4) . .
N2 C18 C20 109.4(5) . .
N2 C18 C19 106.8(4) . .
C20 C18 C19 110.9(5) . .
N2 C18 C21 99.9(4) . .
C20 C18 C21 115.3(4) . .
C19 C18 C21 113.5(5) . .
C18 C19 H19A 109.5 . .
C18 C19 H19B 109.5 . .
H19A C19 H19B 109.5 . .
C18 C19 H19C 109.5 . .
H19A C19 H19C 109.5 . .
H19B C19 H19C 109.5 . .
C18 C20 H20A 109.5 . .
C18 C20 H20B 109.5 . .
H20A C20 H20B 109.5 . .
C18 C20 H20C 109.5 . .
H20A C20 H20C 109.5 . .
H20B C20 H20C 109.5 . .
N1 C21 C23 105.3(4) . .
N1 C21 C22 110.8(5) . .
C23 C21 C22 110.5(4) . .
N1 C21 C18 100.0(4) . .
C23 C21 C18 113.4(5) . .
C22 C21 C18 115.8(4) . .
C21 C22 H22A 109.5 . .
C21 C22 H22B 109.5 . .
H22A C22 H22B 109.5 . .
C21 C22 H22C 109.5 . .
H22A C22 H22C 109.5 . .
H22B C22 H22C 109.5 . .
C21 C23 H23A 109.5 . .
C21 C23 H23B 109.5 . .
H23A C23 H23B 109.5 . .
C21 C23 H23C 109.5 . .
H23A C23 H23C 109.5 . .
H23B C23 H23C 109.5 . .
O6 N1 C17 126.5(4) . .
O6 N1 C21 121.4(4) . .
C17 N1 C21 111.7(4) . .
O7 N2 C17 125.4(4) . .
O7 N2 C18 121.4(4) . .
C17 N2 C18 113.0(4) . .
C2 O1 Eu1 137.6(3) . .
C4 O2 Eu1 134.8(3) . .
C7 O3 Eu1 133.9(4) . .
C9 O4 Eu1 134.6(4) . .
C11 O5 Eu1 125.9(3) . 2_766
C11 O5 Eu1 120.5(3) . .
Eu1 O5 Eu1 113.02(11) 2_766 .
N1 O6 Eu1 137.0(3) . .

loop_
_geom_bond_atom_site_label_1
_geom_bond_atom_site_label_2
_geom_bond_distance
_geom_bond_site_symmetry_2
Eu1 O1 2.300(3) .
Eu1 O4 2.315(4) .
Eu1 O3 2.348(3) .
Eu1 O6 2.349(3) .
Eu1 O2 2.360(4) .
Eu1 O5 2.379(3) 2_766
Eu1 O5 2.397(3) .
Eu1 Eu1 3.9829(11) 2_766
C1 C2 1.498(7) .
C1 H1A 0.9600 .
C1 H1B 0.9600 .
C1 H1C 0.9600 .
C2 O1 1.268(6) .
C2 C3 1.391(7) .
C3 C4 1.390(7) .
C3 H3 0.9300 .
C4 O2 1.268(6) .
C4 C5 1.505(7) .
C5 H5A 0.9600 .
C5 H5B 0.9600 .
C5 H5C 0.9600 .
C6 C7 1.514(7) .
C6 H6A 0.9600 .
C6 H6B 0.9600 .
C6 H6C 0.9600 .
C7 O3 1.272(6) .
C7 C8 1.389(8) .
C8 C9 1.378(8) .
C8 H8 0.9300 .
C9 O4 1.279(6) .
C9 C10 1.519(8) .
C10 H10A 0.9600 .
C10 H10B 0.9600 .
C10 H10C 0.9600 .
C11 O5 1.352(5) .
C11 C12 1.394(7) .
C11 C16 1.407(7) .
C12 C13 1.384(6) .
C12 H12 0.9300 .
C13 C14 1.382(7) .
C13 H13 0.9300 .
C14 C15 1.369(7) .
C14 H14 0.9300 .
C15 C16 1.404(6) .
C15 H15 0.9300 .
C16 C17 1.454(7) .
C17 N1 1.342(6) .
C17 N2 1.362(6) .
C18 N2 1.494(6) .
C18 C20 1.516(7) .
C18 C19 1.528(7) .
C18 C21 1.549(7) .
C19 H19A 0.9600 .
C19 H19B 0.9600 .
C19 H19C 0.9600 .
C20 H20A 0.9600 .
C20 H20B 0.9600 .
C20 H20C 0.9600 .
C21 N1 1.503(6) .
C21 C23 1.516(7) .
C21 C22 1.525(8) .
C22 H22A 0.9600 .
C22 H22B 0.9600 .
C22 H22C 0.9600 .
C23 H23A 0.9600 .
C23 H23B 0.9600 .
C23 H23C 0.9600 .
N1 O6 1.293(5) .
N2 O7 1.279(5) .
O5 Eu1 2.379(3) 2_766

loop_
_geom_torsion_atom_site_label_1
_geom_torsion_atom_site_label_2
_geom_torsion_atom_site_label_3
_geom_torsion_atom_site_label_4
_geom_torsion
_geom_torsion_site_symmetry_1
_geom_torsion_site_symmetry_4
O1 C2 C3 C4 0.8(7) . .
C1 C2 C3 C4 179.4(4) . .
C2 C3 C4 O2 0.0(8) . .
C2 C3 C4 C5 178.9(4) . .
O3 C7 C8 C9 1.3(9) . .
C6 C7 C8 C9 -179.0(5) . .
C7 C8 C9 O4 0.4(9) . .
C7 C8 C9 C10 -177.6(6) . .
O5 C11 C12 C13 -174.3(5) . .
C16 C11 C12 C13 3.8(7) . .
C11 C12 C13 C14 -0.6(8) . .
C12 C13 C14 C15 -2.1(8) . .
C13 C14 C15 C16 1.4(8) . .
C14 C15 C16 C11 1.9(8) . .
C14 C15 C16 C17 -179.3(5) . .
O5 C11 C16 C15 173.7(5) . .
C12 C11 C16 C15 -4.5(7) . .
O5 C11 C16 C17 -5.1(7) . .
C12 C11 C16 C17 176.8(5) . .
C15 C16 C17 N1 138.4(5) . .
C11 C16 C17 N1 -42.9(8) . .
C15 C16 C17 N2 -38.8(8) . .
C11 C16 C17 N2 139.9(5) . .
N2 C18 C21 N1 -26.0(5) . .
C20 C18 C21 N1 -143.1(5) . .
C19 C18 C21 N1 87.4(5) . .
N2 C18 C21 C23 85.6(5) . .
C20 C18 C21 C23 -31.4(7) . .
C19 C18 C21 C23 -161.0(5) . .
N2 C18 C21 C22 -145.0(5) . .
C20 C18 C21 C22 97.9(6) . .
C19 C18 C21 C22 -31.6(7) . .
N2 C17 N1 O6 169.8(4) . .
C16 C17 N1 O6 -7.8(8) . .
N2 C17 N1 C21 -17.2(5) . .
C16 C17 N1 C21 165.2(5) . .
C23 C21 N1 O6 83.9(6) . .
C22 C21 N1 O6 -35.6(6) . .
C18 C21 N1 O6 -158.2(4) . .
C23 C21 N1 C17 -89.5(5) . .
C22 C21 N1 C17 150.9(4) . .
C18 C21 N1 C17 28.3(5) . .
N1 C17 N2 O7 -177.5(5) . .
C16 C17 N2 O7 0.2(8) . .
N1 C17 N2 C18 -2.4(6) . .
C16 C17 N2 C18 175.2(5) . .
C20 C18 N2 O7 -43.9(6) . .
C19 C18 N2 O7 76.2(6) . .
C21 C18 N2 O7 -165.3(5) . .
C20 C18 N2 C17 140.8(4) . .
C19 C18 N2 C17 -99.1(5) . .
C21 C18 N2 C17 19.4(6) . .
C3 C2 O1 Eu1 -4.8(7) . .
C1 C2 O1 Eu1 176.6(3) . .
O4 Eu1 O1 C2 49.9(5) . .
O3 Eu1 O1 C2 94.3(4) . .
O6 Eu1 O1 C2 -63.2(4) . .
O2 Eu1 O1 C2 5.0(4) . .
O5 Eu1 O1 C2 171.0(4) 2_766 .
O5 Eu1 O1 C2 -128.7(4) . .
Eu1 Eu1 O1 C2 -157.6(4) 2_766 .
C3 C4 O2 Eu1 2.8(7) . .
C5 C4 O2 Eu1 -176.2(3) . .
O1 Eu1 O2 C4 -3.9(4) . .
O4 Eu1 O2 C4 -163.0(4) . .
O3 Eu1 O2 C4 -87.8(4) . .
O6 Eu1 O2 C4 116.0(4) . .
O5 Eu1 O2 C4 -118.7(5) 2_766 .
O5 Eu1 O2 C4 59.9(5) . .
Eu1 Eu1 O2 C4 59.3(6) 2_766 .
C8 C7 O3 Eu1 -1.6(8) . .
C6 C7 O3 Eu1 178.7(4) . .
O1 Eu1 O3 C7 -158.1(5) . .
O4 Eu1 O3 C7 0.5(5) . .
O6 Eu1 O3 C7 -26.7(6) . .
O2 Eu1 O3 C7 -84.6(5) . .
O5 Eu1 O3 C7 88.0(5) 2_766 .
O5 Eu1 O3 C7 131.8(5) . .
Eu1 Eu1 O3 C7 106.3(5) 2_766 .
C8 C9 O4 Eu1 -1.7(8) . .
C10 C9 O4 Eu1 176.4(4) . .
O1 Eu1 O4 C9 47.2(6) . .
O3 Eu1 O4 C9 1.1(5) . .
O6 Eu1 O4 C9 168.6(5) . .
O2 Eu1 O4 C9 89.9(5) . .
O5 Eu1 O4 C9 -80.1(5) 2_766 .
O5 Eu1 O4 C9 -134.7(4) . .
Eu1 Eu1 O4 C9 -103.7(5) 2_766 .
C12 C11 O5 Eu1 78.4(5) . 2_766
C16 C11 O5 Eu1 -99.7(5) . 2_766
C12 C11 O5 Eu1 -92.4(5) . .
C16 C11 O5 Eu1 89.6(5) . .
O1 Eu1 O5 C11 52.8(3) . .
O4 Eu1 O5 C11 -126.3(3) . .
O3 Eu1 O5 C11 124.0(3) . .
O6 Eu1 O5 C11 -66.3(3) . .
O2 Eu1 O5 C11 -7.8(4) . .
O5 Eu1 O5 C11 171.9(4) 2_766 .
Eu1 Eu1 O5 C11 171.9(4) 2_766 .
O1 Eu1 O5 Eu1 -119.09(15) . 2_766
O4 Eu1 O5 Eu1 61.85(19) . 2_766
O3 Eu1 O5 Eu1 -47.8(2) . 2_766
O6 Eu1 O5 Eu1 121.81(16) . 2_766
O2 Eu1 O5 Eu1 -179.63(12) . 2_766
O5 Eu1 O5 Eu1 0.0 2_766 2_766
C17 N1 O6 Eu1 65.6(7) . .
C21 N1 O6 Eu1 -106.8(5) . .
O1 Eu1 O6 N1 -94.8(4) . .
O4 Eu1 O6 N1 113.3(4) . .
O3 Eu1 O6 N1 140.0(4) . .
O2 Eu1 O6 N1 -160.1(4) . .
O5 Eu1 O6 N1 32.2(4) 2_766 .
O5 Eu1 O6 N1 -24.1(4) . .
Eu1 Eu1 O6 N1 3.8(4) 2_766 .
